data_4501009
loop_
_publ_author_name
'Kopylovich, Maximilian N.'
'Karabach, Yauhen Yu.'
'Mahmudov, Kamran T.'
'Haukka, Matti'
'Kirillov, Alexander M.'
'Figiel, Pawe\/l J.'
'Pombeiro, Armando J. L.'

_publ_section_title
;
 Heterometallic Copper(II)--Potassium 3D Coordination Polymers Driven by
 Multifunctionalized Azo Derivatives of \b-Diketones
;
_journal_issue 10
_journal_name_full 'Crystal Growth &amp; Design'
_journal_page_first 4247
_journal_paper_doi 10.1021/cg200615s
_journal_volume 11
_journal_year 2011
_chemical_formula_moiety 'C11 H10 Cl Cu K N2 O7 S, H2 O'
_chemical_formula_sum 'C11 H12 Cl Cu K N2 O8 S'
_chemical_formula_weight 470.38
_chemical_name_systematic
; 
 ? 
;
_space_group_IT_number 2
_symmetry_cell_setting triclinic
_symmetry_space_group_name_Hall '-P 1'
_symmetry_space_group_name_H-M 'P -1'
_atom_sites_solution_hydrogens geom
_atom_sites_solution_primary direct
_atom_sites_solution_secondary difmap
_audit_creation_method SHELXL-97
_cell_angle_alpha 62.658(4)
_cell_angle_beta 75.568(5)
_cell_angle_gamma 88.560(5)
_cell_formula_units_Z 2
_cell_length_a 7.1364(5)
_cell_length_b 11.4297(9)
_cell_length_c 11.7485(10)
_cell_measurement_reflns_used 3170
_cell_measurement_temperature 100(2)
_cell_measurement_theta_max 30.13
_cell_measurement_theta_min 2.96
_cell_volume 819.91(12)
_computing_cell_refinement 'SAINT (Bruker AXS, 2009)'
_computing_data_collection 'APEX2 (Bruker AXS, 2009)'
_computing_data_reduction 'SAINT (Bruker AXS, 2009)'
_computing_molecular_graphics 'Diamond v.3.2c (Brandenburg, 2009)'
_computing_publication_material 'SHELXL-97 (Sheldrick, 2008)'
_computing_structure_refinement 'SHELXL-97 (Sheldrick, 2008)'
_computing_structure_solution 'SHELXS-97 (Sheldrick, 2008)'
_diffrn_ambient_temperature 100(2)
_diffrn_detector_area_resol_mean 16
_diffrn_measured_fraction_theta_full 0.988
_diffrn_measured_fraction_theta_max 0.988
_diffrn_measurement_device '62mm x 62mm CCD camera on three-circle goniostat'
_diffrn_measurement_device_type 'Bruker SMART APEX II CCD'
_diffrn_measurement_method '\f scans and \w scans'
_diffrn_radiation_monochromator 'flat graphite crystal'
_diffrn_radiation_source 'fine-focus sealed tube'
_diffrn_radiation_type MoK\a
_diffrn_radiation_wavelength 0.71073
_diffrn_reflns_av_R_equivalents 0.0409
_diffrn_reflns_av_sigmaI/netI 0.0602
_diffrn_reflns_limit_h_max 8
_diffrn_reflns_limit_h_min -8
_diffrn_reflns_limit_k_max 13
_diffrn_reflns_limit_k_min -13
_diffrn_reflns_limit_l_max 13
_diffrn_reflns_limit_l_min -14
_diffrn_reflns_number 6049
_diffrn_reflns_theta_full 25.19
_diffrn_reflns_theta_max 25.19
_diffrn_reflns_theta_min 2.96
_exptl_absorpt_coefficient_mu 1.920
_exptl_absorpt_correction_T_max 0.8492
_exptl_absorpt_correction_T_min 0.4813
_exptl_absorpt_correction_type multi-scan
_exptl_absorpt_process_details 'SADABS (Sheldrick, 2008)'
_exptl_crystal_colour 'yellowish brown'
_exptl_crystal_density_diffrn 1.905
_exptl_crystal_density_method 'not measured'
_exptl_crystal_description block
_exptl_crystal_F_000 474
_exptl_crystal_size_max 0.45
_exptl_crystal_size_mid 0.20
_exptl_crystal_size_min 0.09
_refine_diff_density_max 2.543
_refine_diff_density_min -0.977
_refine_diff_density_rms 0.186
_refine_ls_extinction_method none
_refine_ls_goodness_of_fit_ref 1.069
_refine_ls_hydrogen_treatment constr
_refine_ls_matrix_type full
_refine_ls_number_parameters 225
_refine_ls_number_reflns 2920
_refine_ls_number_restraints 6
_refine_ls_restrained_S_all 1.068
_refine_ls_R_factor_all 0.0942
_refine_ls_R_factor_gt 0.0697
_refine_ls_shift/su_max 0.000
_refine_ls_shift/su_mean 0.000
_refine_ls_structure_factor_coef Fsqd
_refine_ls_weighting_details 'calc w=1/[\s^2^(Fo^2^)+(0.0808P)^2^+8.6414P] where P=(Fo^2^+2Fc^2^)/3'
_refine_ls_weighting_scheme calc
_refine_ls_wR_factor_gt 0.1726
_refine_ls_wR_factor_ref 0.1894
_reflns_number_gt 2226
_reflns_number_total 2920
_reflns_threshold_expression >2sigma(I)
_cod_data_source_file cg200615s_si_002.cif
_cod_data_source_block 1
_cod_original_cell_volume 819.91(11)
_cod_database_code 4501009

loop_
_symmetry_equiv_pos_as_xyz
'x, y, z'
'-x, -y, -z'

loop_
_atom_site_label
_atom_site_type_symbol
_atom_site_fract_x
_atom_site_fract_y
_atom_site_fract_z
_atom_site_U_iso_or_equiv
_atom_site_adp_type
_atom_site_occupancy
_atom_site_symmetry_multiplicity
_atom_site_calc_flag
_atom_site_refinement_flags
_atom_site_disorder_assembly
_atom_site_disorder_group
Cu1 Cu 0.87997(13) 0.71930(9) 0.35633(8) 0.0200(3) Uani 1 1 d . . .
Cl1 Cl 1.2130(3) 0.31359(19) 0.09614(19) 0.0286(5) Uani 1 1 d . . .
K1 K 0.2329(2) 0.07700(16) 0.99680(16) 0.0230(4) Uani 1 1 d . . .
S1 S 1.3019(3) 0.84387(18) -0.10010(17) 0.0190(4) Uani 1 1 d . . .
O1 O 1.1420(7) 0.9277(5) -0.1185(5) 0.0221(12) Uani 1 1 d . . .
O2 O 1.4434(7) 0.8916(5) -0.0586(5) 0.0224(12) Uani 1 1 d . . .
O3 O 1.3836(8) 0.8227(5) -0.2137(5) 0.0261(13) Uani 1 1 d . . .
O4 O 0.4239(8) 0.2672(6) 0.7543(5) 0.0288(14) Uani 1 1 d . . .
O5 O 0.7147(7) 0.6484(5) 0.5332(5) 0.0215(12) Uani 1 1 d . . .
O6 O 0.8890(8) 0.8902(5) 0.3524(5) 0.0274(13) Uani 1 1 d . . .
H6O H 0.8432 0.9027 0.4151 0.041 Uiso 1 1 d R . .
H6P H 0.9016 0.9544 0.2797 0.041 Uiso 1 1 d R . .
O7 O 1.0452(7) 0.7787(5) 0.1791(5) 0.0178(11) Uani 1 1 d . . .
N1 N 0.8887(8) 0.5464(6) 0.3718(6) 0.0175(13) Uani 1 1 d . . .
N2 N 0.7993(8) 0.4346(6) 0.4651(6) 0.0186(13) Uani 1 1 d U . .
C1 C 1.0823(10) 0.6784(7) 0.1543(7) 0.0165(15) Uani 1 1 d . . .
C2 C 1.1957(11) 0.6873(7) 0.0337(7) 0.0192(16) Uani 1 1 d . . .
C3 C 1.2311(11) 0.5765(8) 0.0143(7) 0.0218(17) Uani 1 1 d . . .
H3 H 1.3074 0.5862 -0.0689 0.026 Uiso 1 1 calc R . .
C4 C 1.1538(11) 0.4520(7) 0.1178(7) 0.0213(16) Uani 1 1 d . . .
C5 C 1.0388(11) 0.4367(7) 0.2378(7) 0.0214(16) Uani 1 1 d . . .
H5 H 0.9830 0.3514 0.3074 0.026 Uiso 1 1 calc R . .
C6 C 1.0066(10) 0.5477(7) 0.2550(7) 0.0177(15) Uani 1 1 d . . .
C7 C 0.6726(11) 0.4248(8) 0.5787(7) 0.0226(17) Uani 1 1 d . . .
C8 C 0.5684(11) 0.2902(7) 0.6615(7) 0.0240(18) Uani 1 1 d . . .
C9 C 0.6334(12) 0.1841(8) 0.6254(8) 0.031(2) Uani 1 1 d . . .
H9A H 0.5654 0.0985 0.6962 0.046 Uiso 1 1 calc R . .
H9B H 0.7740 0.1815 0.6141 0.046 Uiso 1 1 calc R . .
H9C H 0.6038 0.2025 0.5420 0.046 Uiso 1 1 calc R . .
C10 C 0.6367(11) 0.5298(8) 0.6104(7) 0.0205(16) Uani 1 1 d . . .
C11 C 0.5039(11) 0.5118(8) 0.7395(7) 0.0269(19) Uani 1 1 d . . .
H11A H 0.5281 0.5883 0.7524 0.040 Uiso 1 1 calc R . .
H11B H 0.5285 0.4311 0.8128 0.040 Uiso 1 1 calc R . .
H11C H 0.3683 0.5042 0.7377 0.040 Uiso 1 1 calc R . .
O8A O 0.7309(15) 0.9171(9) 0.5724(10) 0.039(4) Uiso 0.51(2) 1 d P A 1
H8A1 H 0.7778 0.8595 0.6414 0.058 Uiso 0.51(2) 1 d PR A 1
H8A2 H 0.6125 0.9172 0.6103 0.058 Uiso 0.51(2) 1 d PR A 1
O8B O 0.6273(15) 0.9394(9) 0.5277(10) 0.034(4) Uiso 0.49(2) 1 d PR A 3
H8B1 H 0.5543 0.9396 0.4847 0.051 Uiso 0.49(2) 1 d PR A 3
H8B2 H 0.6102 0.9176 0.6093 0.051 Uiso 0.49(2) 1 d PR A 3

loop_
_atom_site_aniso_label
_atom_site_aniso_U_11
_atom_site_aniso_U_22
_atom_site_aniso_U_33
_atom_site_aniso_U_23
_atom_site_aniso_U_13
_atom_site_aniso_U_12
Cu1 0.0191(5) 0.0154(5) 0.0089(4) 0.0043(4) 0.0040(3) -0.0004(3)
Cl1 0.0351(11) 0.0195(10) 0.0220(9) -0.0058(8) -0.0003(8) 0.0016(8)
K1 0.0177(8) 0.0216(9) 0.0177(8) -0.0021(7) 0.0010(6) -0.0020(6)
S1 0.0183(9) 0.0140(9) 0.0094(8) 0.0037(7) 0.0039(7) -0.0012(7)
O1 0.023(3) 0.018(3) 0.011(2) 0.003(2) 0.002(2) -0.003(2)
O2 0.018(3) 0.014(3) 0.016(3) 0.005(2) 0.004(2) -0.006(2)
O3 0.029(3) 0.019(3) 0.013(3) 0.002(2) 0.005(2) -0.003(2)
O4 0.017(3) 0.029(3) 0.015(3) 0.006(2) 0.007(2) -0.004(2)
O5 0.022(3) 0.015(3) 0.012(2) 0.004(2) 0.000(2) 0.000(2)
O6 0.038(3) 0.020(3) 0.010(2) 0.001(2) 0.000(2) 0.003(2)
O7 0.016(2) 0.015(3) 0.010(2) 0.002(2) 0.0020(19) -0.0031(19)
N1 0.017(3) 0.012(3) 0.009(3) 0.004(2) 0.004(2) -0.005(2)
N2 0.014(3) 0.019(3) 0.007(3) 0.005(2) 0.003(2) -0.002(2)
C1 0.013(3) 0.018(4) 0.010(3) 0.000(3) -0.002(3) 0.000(3)
C2 0.021(4) 0.015(4) 0.009(3) 0.002(3) 0.002(3) -0.003(3)
C3 0.025(4) 0.021(4) 0.008(3) 0.001(3) -0.001(3) 0.000(3)
C4 0.024(4) 0.017(4) 0.014(3) -0.002(3) 0.001(3) 0.002(3)
C5 0.026(4) 0.015(4) 0.011(3) 0.002(3) -0.002(3) -0.002(3)
C6 0.012(3) 0.021(4) 0.010(3) -0.001(3) 0.002(3) -0.001(3)
C7 0.017(4) 0.023(4) 0.010(3) 0.005(3) -0.001(3) 0.002(3)
C8 0.020(4) 0.016(4) 0.016(4) 0.006(3) 0.002(3) 0.000(3)
C9 0.021(4) 0.027(5) 0.016(4) 0.008(3) 0.007(3) -0.005(3)
C10 0.017(4) 0.025(4) 0.010(3) 0.000(3) -0.005(3) 0.002(3)
C11 0.018(4) 0.029(4) 0.016(4) 0.002(3) 0.001(3) -0.001(3)

loop_
_atom_type_symbol
_atom_type_description
_atom_type_scat_dispersion_real
_atom_type_scat_dispersion_imag
_atom_type_scat_source
C C 0.0033 0.0016 'International Tables Vol C Tables 4.2.6.8 and 6.1.1.4'
H H 0.0000 0.0000 'International Tables Vol C Tables 4.2.6.8 and 6.1.1.4'
N N 0.0061 0.0033 'International Tables Vol C Tables 4.2.6.8 and 6.1.1.4'
O O 0.0106 0.0060 'International Tables Vol C Tables 4.2.6.8 and 6.1.1.4'
S S 0.1246 0.1234 'International Tables Vol C Tables 4.2.6.8 and 6.1.1.4'
Cl Cl 0.1484 0.1585 'International Tables Vol C Tables 4.2.6.8 and 6.1.1.4'
Cu Cu 0.3201 1.2651 'International Tables Vol C Tables 4.2.6.8 and 6.1.1.4'
K K 0.2009 0.2494 'International Tables Vol C Tables 4.2.6.8 and 6.1.1.4'

loop_
_geom_angle_atom_site_label_1
_geom_angle_atom_site_label_2
_geom_angle_atom_site_label_3
_geom_angle
_geom_angle_site_symmetry_1
_geom_angle_site_symmetry_3
_geom_angle_publ_flag
N1 Cu1 O5 90.2(2) . . yes
N1 Cu1 O7 85.8(2) . . yes
O5 Cu1 O7 176.0(2) . . yes
N1 Cu1 O6 174.1(2) . . yes
O5 Cu1 O6 88.2(2) . . yes
O7 Cu1 O6 95.8(2) . . yes
N1 Cu1 K1 101.41(18) . 2_666 ?
O5 Cu1 K1 131.33(16) . 2_666 ?
O7 Cu1 K1 49.44(15) . 2_666 ?
O6 Cu1 K1 83.91(16) . 2_666 ?
C4 Cl1 K1 162.7(3) . 1_654 ?
O2 K1 O4 83.10(16) 2_766 . ?
O2 K1 O1 130.23(18) 2_766 2_666 ?
O4 K1 O1 124.56(17) . 2_666 ?
O2 K1 O1 131.09(17) 2_766 1_446 ?
O4 K1 O1 89.61(17) . 1_446 ?
O1 K1 O1 93.12(17) 2_666 1_446 ?
O2 K1 O2 80.64(19) 2_766 1_446 ?
O4 K1 O2 88.93(16) . 1_446 ?
O1 K1 O2 132.81(17) 2_666 1_446 ?
O1 K1 O2 50.82(16) 1_446 1_446 ?
O2 K1 O7 144.51(15) 2_766 2_666 ?
O4 K1 O7 67.49(15) . 2_666 ?
O1 K1 O7 61.72(14) 2_666 2_666 ?
O1 K1 O7 70.31(15) 1_446 2_666 ?
O2 K1 O7 116.69(16) 1_446 2_666 ?
O2 K1 O7 109.06(14) 2_766 1_446 ?
O4 K1 O7 148.09(18) . 1_446 ?
O1 K1 O7 70.45(15) 2_666 1_446 ?
O1 K1 O7 59.87(14) 1_446 1_446 ?
O2 K1 O7 65.22(14) 1_446 1_446 ?
O7 K1 O7 106.38(11) 2_666 1_446 ?
O2 K1 S1 105.95(13) 2_766 1_446 ?
O4 K1 S1 92.11(15) . 1_446 ?
O1 K1 S1 112.39(14) 2_666 1_446 ?
O1 K1 S1 25.82(11) 1_446 1_446 ?
O2 K1 S1 25.32(11) 1_446 1_446 ?
O7 K1 S1 94.94(11) 2_666 1_446 ?
O7 K1 S1 56.48(10) 1_446 1_446 ?
O2 K1 Cl1 67.99(13) 2_766 1_456 ?
O4 K1 Cl1 86.41(15) . 1_456 ?
O1 K1 Cl1 73.17(13) 2_666 1_456 ?
O1 K1 Cl1 159.85(13) 1_446 1_456 ?
O2 K1 Cl1 148.62(13) 1_446 1_456 ?
O7 K1 Cl1 89.97(11) 2_666 1_456 ?
O7 K1 Cl1 125.43(11) 1_446 1_456 ?
S1 K1 Cl1 173.89(7) 1_446 1_456 ?
O2 K1 K1 161.36(13) 2_766 2_557 ?
O4 K1 K1 113.57(14) . 2_557 ?
O1 K1 K1 47.67(12) 2_666 2_557 ?
O1 K1 K1 45.45(11) 1_446 2_557 ?
O2 K1 K1 90.99(13) 1_446 2_557 ?
O7 K1 K1 54.01(10) 2_666 2_557 ?
O7 K1 K1 52.38(10) 1_446 2_557 ?
S1 K1 K1 66.76(6) 1_446 2_557 ?
Cl1 K1 K1 119.24(8) 1_456 2_557 ?
O2 K1 Cu1 126.57(11) 2_766 2_666 ?
O4 K1 Cu1 43.51(12) . 2_666 ?
O1 K1 Cu1 89.71(11) 2_666 2_666 ?
O1 K1 Cu1 63.88(11) 1_446 2_666 ?
O2 K1 Cu1 97.18(11) 1_446 2_666 ?
O7 K1 Cu1 28.05(9) 2_666 2_666 ?
O7 K1 Cu1 118.24(10) 1_446 2_666 ?
S1 K1 Cu1 82.29(5) 1_446 2_666 ?
Cl1 K1 Cu1 100.57(5) 1_456 2_666 ?
K1 K1 Cu1 70.76(5) 2_557 2_666 ?
O2 K1 K1 41.43(12) 2_766 2_657 ?
O4 K1 K1 84.87(13) . 2_657 ?
O1 K1 K1 150.40(13) 2_666 2_657 ?
O1 K1 K1 89.85(12) 1_446 2_657 ?
O2 K1 K1 39.20(11) 1_446 2_657 ?
O7 K1 K1 145.37(12) 2_666 2_657 ?
O7 K1 K1 85.88(10) 1_446 2_657 ?
S1 K1 K1 64.52(6) 1_446 2_657 ?
Cl1 K1 K1 109.42(7) 1_456 2_657 ?
K1 K1 K1 128.22(9) 2_557 2_657 ?
Cu1 K1 K1 117.74(6) 2_666 2_657 ?
O2 S1 O3 114.0(3) . . ?
O2 S1 O1 111.1(3) . . ?
O3 S1 O1 112.4(3) . . ?
O2 S1 C2 106.7(3) . . ?
O3 S1 C2 106.5(3) . . ?
O1 S1 C2 105.5(3) . . ?
O2 S1 K1 56.0(2) . 1_664 ?
O3 S1 K1 143.1(2) . 1_664 ?
O1 S1 K1 56.1(2) . 1_664 ?
C2 S1 K1 110.4(3) . 1_664 ?
S1 O1 K1 139.7(3) . 2_666 ?
S1 O1 K1 98.1(3) . 1_664 ?
K1 O1 K1 86.88(17) 2_666 1_664 ?
S1 O2 K1 161.9(3) . 2_766 ?
S1 O2 K1 98.7(3) . 1_664 ?
K1 O2 K1 99.36(19) 2_766 1_664 ?
C8 O4 K1 142.3(5) . . ?
C10 O5 Cu1 128.1(5) . . ?
Cu1 O6 H6O 124.6 . . ?
Cu1 O6 H6P 115.8 . . ?
H6O O6 H6P 115.4 . . ?
C1 O7 Cu1 110.7(4) . . ?
C1 O7 K1 102.4(4) . 2_666 ?
Cu1 O7 K1 102.51(19) . 2_666 ?
C1 O7 K1 127.1(4) . 1_664 ?
Cu1 O7 K1 121.8(2) . 1_664 ?
K1 O7 K1 73.62(11) 2_666 1_664 ?
N2 N1 C6 117.1(6) . . ?
N2 N1 Cu1 131.0(5) . . ?
C6 N1 Cu1 111.8(4) . . ?
N1 N2 C7 121.4(7) . . ?
O7 C1 C2 125.4(6) . . ?
O7 C1 C6 119.7(6) . . ?
C2 C1 C6 114.8(7) . . ?
C3 C2 C1 122.6(6) . . ?
C3 C2 S1 117.6(5) . . ?
C1 C2 S1 119.8(6) . . ?
C4 C3 C2 119.2(7) . . ?
C4 C3 H3 120.4 . . ?
C2 C3 H3 120.4 . . ?
C5 C4 C3 121.1(7) . . ?
C5 C4 Cl1 120.1(6) . . ?
C3 C4 Cl1 118.8(6) . . ?
C4 C5 C6 118.6(7) . . ?
C4 C5 H5 120.7 . . ?
C6 C5 H5 120.7 . . ?
C5 C6 N1 124.5(6) . . ?
C5 C6 C1 123.6(7) . . ?
N1 C6 C1 111.9(7) . . ?
N2 C7 C10 125.1(7) . . ?
N2 C7 C8 110.9(7) . . ?
C10 C7 C8 123.9(7) . . ?
O4 C8 C7 121.0(8) . . ?
O4 C8 C9 120.1(7) . . ?
C7 C8 C9 118.8(7) . . ?
C8 C9 H9A 109.5 . . ?
C8 C9 H9B 109.5 . . ?
H9A C9 H9B 109.5 . . ?
C8 C9 H9C 109.5 . . ?
H9A C9 H9C 109.5 . . ?
H9B C9 H9C 109.5 . . ?
O5 C10 C7 123.6(7) . . ?
O5 C10 C11 113.5(7) . . ?
C7 C10 C11 122.9(7) . . ?
C10 C11 H11A 109.5 . . ?
C10 C11 H11B 109.5 . . ?
H11A C11 H11B 109.5 . . ?
C10 C11 H11C 109.5 . . ?
H11A C11 H11C 109.5 . . ?
H11B C11 H11C 109.5 . . ?
H8A1 O8A H8A2 103.1 . . ?
H8A1 O8A H8B2 104.2 . . ?
H8A2 O8A H8B2 1.2 . . ?
H8A2 O8B H8B1 134.1 . . ?
H8A2 O8B H8B2 1.2 . . ?
H8B1 O8B H8B2 132.9 . . ?

loop_
_geom_bond_atom_site_label_1
_geom_bond_atom_site_label_2
_geom_bond_distance
_geom_bond_site_symmetry_2
_geom_bond_publ_flag
Cu1 N1 1.900(6) . yes
Cu1 O5 1.909(5) . yes
Cu1 O7 1.925(5) . yes
Cu1 O6 1.935(6) . yes
Cu1 K1 3.9974(18) 2_666 yes
Cl1 C4 1.740(8) . yes
Cl1 K1 3.390(3) 1_654 yes
K1 O2 2.666(5) 2_766 yes
K1 O4 2.687(5) . yes
K1 O1 2.690(5) 2_666 yes
K1 O1 2.790(6) 1_446 yes
K1 O2 2.791(6) 1_446 yes
K1 O7 3.111(5) 2_666 yes
K1 O7 3.178(5) 1_446 yes
K1 S1 3.329(3) 1_446 yes
K1 Cl1 3.390(3) 1_456 yes
K1 K1 3.768(3) 2_557 yes
K1 Cu1 3.9974(18) 2_666 yes
K1 K1 4.162(3) 2_657 yes
S1 O2 1.440(6) . ?
S1 O3 1.443(6) . ?
S1 O1 1.464(6) . ?
S1 C2 1.771(7) . ?
S1 K1 3.329(3) 1_664 ?
O1 K1 2.690(5) 2_666 ?
O1 K1 2.790(6) 1_664 ?
O2 K1 2.666(5) 2_766 ?
O2 K1 2.792(6) 1_664 ?
O4 C8 1.230(9) . ?
O5 C10 1.276(9) . ?
O6 H6O 0.8020 . ?
O6 H6P 0.8163 . ?
O7 C1 1.311(9) . ?
O7 K1 3.111(5) 2_666 ?
O7 K1 3.178(5) 1_664 ?
N1 N2 1.283(8) . ?
N1 C6 1.413(9) . ?
N2 C7 1.370(10) . ?
C1 C2 1.405(10) . ?
C1 C6 1.422(10) . ?
C2 C3 1.393(11) . ?
C3 C4 1.387(10) . ?
C3 H3 0.9500 . ?
C4 C5 1.377(11) . ?
C5 C6 1.379(11) . ?
C5 H5 0.9500 . ?
C7 C10 1.411(12) . ?
C7 C8 1.479(10) . ?
C8 C9 1.487(12) . ?
C9 H9A 0.9800 . ?
C9 H9B 0.9800 . ?
C9 H9C 0.9800 . ?
C10 C11 1.499(11) . ?
C11 H11A 0.9800 . ?
C11 H11B 0.9800 . ?
C11 H11C 0.9800 . ?
O8A H8A1 0.9140 . ?
O8A H8A2 0.8515 . ?
O8A H8B2 0.8636 . ?
O8B H8A2 0.8614 . ?
O8B H8B1 0.8099 . ?
O8B H8B2 0.8486 . ?

loop_
_geom_hbond_atom_site_label_D
_geom_hbond_atom_site_label_H
_geom_hbond_atom_site_label_A
_geom_hbond_distance_DH
_geom_hbond_distance_HA
_geom_hbond_distance_DA
_geom_hbond_angle_DHA
_geom_hbond_site_symmetry_A
_geom_hbond_publ_flag
O6 H6O O8A 0.80 1.90 2.703(11) 175.3 . yes
O6 H6O O8B 0.80 1.94 2.672(10) 151.5 . yes
O6 H6P O1 0.82 1.85 2.638(7) 161.6 2_775 yes
O6 H6P S1 0.82 2.96 3.662(5) 145.4 2_775 yes
O8A H8A1 Cl1 0.91 2.81 3.684(11) 159.3 2_766 yes
O8A H8A2 O3 0.85 2.11 2.857(11) 145.7 1_456 yes
O8B H8B1 O8B 0.81 1.85 2.30(2) 113.3 2_676 yes
O8B H8B2 O3 0.85 2.11 2.792(10) 137.0 1_456 yes
